data_7102207
loop_
_publ_author_name
'\,Cetin, An\?il'
'Sripothongnak, Saovalak'
'Kawa, Michael'
'Durfee, William S.'
'Ziegler, Christopher J.'

_publ_section_title
;
 Co(II) and Co(III) complexes of m-benziphthalocyanine
;
_journal_coden_ASTM CHCOFS
_journal_issue 41
_journal_name_full
;
 Chemical Communications (Cambridge, United Kingdom)
;
_journal_page_first 4289
_journal_page_last 4290
_journal_paper_doi 10.1039/b704815g
_journal_year 2007
_chemical_formula_sum 'C56 H46 Co N9 O'
_chemical_formula_weight 919.95
_space_group_IT_number 2
_symmetry_cell_setting triclinic
_symmetry_space_group_name_Hall '-P 1'
_symmetry_space_group_name_H-M 'P -1'
_atom_sites_solution_hydrogens geom
_atom_sites_solution_primary direct
_atom_sites_solution_secondary difmap
_audit_creation_method SHELXL-97
_cell_angle_alpha 75.725(1)
_cell_angle_beta 76.522(1)
_cell_angle_gamma 69.353(1)
_cell_formula_units_Z 2
_cell_length_a 12.5789(11)
_cell_length_b 13.3090(12)
_cell_length_c 15.3136(13)
_cell_measurement_reflns_used 6780
_cell_measurement_temperature 100(2)
_cell_measurement_theta_max 28.30
_cell_measurement_theta_min 2.41
_cell_volume 2294.6(3)
_computing_cell_refinement 'Bruker SMART'
_computing_data_collection 'Bruker SMART'
_computing_data_reduction 'Bruker SAINT'
_computing_molecular_graphics 'Bruker SHELXTL'
_computing_publication_material 'Bruker SHELXTL'
_computing_structure_refinement 'SHELXL-97 (Sheldrick, 1997)'
_computing_structure_solution 'SHELXS-97 (Sheldrick, 1990)'
_diffrn_ambient_temperature 100(2)
_diffrn_measured_fraction_theta_full 0.991
_diffrn_measured_fraction_theta_max 0.991
_diffrn_measurement_device_type 'CCD area detector'
_diffrn_measurement_method 'phi and omega scans'
_diffrn_radiation_monochromator graphite
_diffrn_radiation_source 'fine-focus sealed tube'
_diffrn_radiation_type MoK\a
_diffrn_radiation_wavelength 0.71073
_diffrn_reflns_av_R_equivalents 0.0259
_diffrn_reflns_av_sigmaI/netI 0.0422
_diffrn_reflns_limit_h_max 15
_diffrn_reflns_limit_h_min -15
_diffrn_reflns_limit_k_max 16
_diffrn_reflns_limit_k_min -16
_diffrn_reflns_limit_l_max 18
_diffrn_reflns_limit_l_min -18
_diffrn_reflns_number 17911
_diffrn_reflns_theta_full 26.00
_diffrn_reflns_theta_max 26.00
_diffrn_reflns_theta_min 1.66
_exptl_absorpt_coefficient_mu 0.426
_exptl_absorpt_correction_T_max 0.9667
_exptl_absorpt_correction_T_min 0.7065
_exptl_absorpt_correction_type 'Empirical SADABS'
_exptl_crystal_colour dark
_exptl_crystal_density_diffrn 1.331
_exptl_crystal_density_meas 0
_exptl_crystal_density_method 'not measured'
_exptl_crystal_description block
_exptl_crystal_F_000 960
_exptl_crystal_size_max 0.28
_exptl_crystal_size_mid 0.18
_exptl_crystal_size_min 0.08
_refine_diff_density_max 4.570
_refine_diff_density_min -0.470
_refine_diff_density_rms 0.149
_refine_ls_extinction_method none
_refine_ls_goodness_of_fit_ref 1.110
_refine_ls_hydrogen_treatment constr
_refine_ls_matrix_type full
_refine_ls_number_parameters 608
_refine_ls_number_reflns 8946
_refine_ls_number_restraints 0
_refine_ls_restrained_S_all 1.110
_refine_ls_R_factor_all 0.1158
_refine_ls_R_factor_gt 0.0946
_refine_ls_shift/su_max 0.001
_refine_ls_shift/su_mean 0.000
_refine_ls_structure_factor_coef Fsqd
_refine_ls_weighting_details 'calc w=1/[\s^2^(Fo^2^)+(0.1622P)^2^+3.6794P] where P=(Fo^2^+2Fc^2^)/3'
_refine_ls_weighting_scheme calc
_refine_ls_wR_factor_gt 0.2567
_refine_ls_wR_factor_ref 0.2722
_reflns_number_gt 6891
_reflns_number_total 8946
_reflns_threshold_expression >2sigma(I)
_cod_data_source_file b704815g.txt
_cod_data_source_block Co(mchpOH)py2
_cod_depositor_comments
;
The following automatic conversions were performed:
'_symmetry_cell_setting' value 'Triclinic' changed to 'triclinic'
according to '/home/saulius/struct/CIF-dictionaries/cif_core.dic'
dictionary named 'cif_core.dic' version 2.4.1 from 2010-06-29.

Automatic conversion script
Id: cif_fix_enum 1527 2010-12-29 10:47:43Z saulius 
;
_cod_original_sg_symbol_H-M P-1
_cod_database_code 7102207

loop_
_symmetry_equiv_pos_as_xyz
'x, y, z'
'-x, -y, -z'

loop_
_atom_site_label
_atom_site_type_symbol
_atom_site_fract_x
_atom_site_fract_y
_atom_site_fract_z
_atom_site_U_iso_or_equiv
_atom_site_adp_type
_atom_site_occupancy
_atom_site_symmetry_multiplicity
_atom_site_calc_flag
_atom_site_refinement_flags
C1 C 1.0485(4) 0.5239(4) 0.6077(3) 0.0394(11) Uani 1 1 d .
C2 C 1.1586(4) 0.4285(4) 0.6101(3) 0.0343(10) Uani 1 1 d .
C3 C 1.2001(4) 0.3409(4) 0.5638(3) 0.0387(10) Uani 1 1 d .
H3 H 1.1561 0.3310 0.5257 0.046 Uiso 1 1 calc R
C4 C 1.3097(4) 0.2682(4) 0.5759(4) 0.0425(11) Uani 1 1 d .
H4 H 1.3405 0.2075 0.5454 0.051 Uiso 1 1 calc R
C5 C 1.3747(4) 0.2824(4) 0.6312(4) 0.0431(11) Uani 1 1 d .
H5 H 1.4493 0.2322 0.6368 0.052 Uiso 1 1 calc R
C6 C 1.3314(5) 0.3700(4) 0.6789(4) 0.0426(11) Uani 1 1 d .
H6 H 1.3743 0.3798 0.7179 0.051 Uiso 1 1 calc R
C7 C 1.2230(4) 0.4414(4) 0.6662(3) 0.0353(10) Uani 1 1 d .
C8 C 1.1504(4) 0.5422(3) 0.7045(3) 0.0348(10) Uani 1 1 d .
C9 C 1.1408(4) 0.6819(4) 0.7719(3) 0.0334(9) Uani 1 1 d .
C10 C 1.1981(4) 0.7408(4) 0.8053(3) 0.0367(10) Uani 1 1 d .
C11 C 1.2999(5) 0.7066(4) 0.8364(4) 0.0474(12) Uani 1 1 d .
H11 H 1.3457 0.6320 0.8445 0.057 Uiso 1 1 calc R
C12 C 1.3342(5) 0.7875(5) 0.8559(4) 0.0558(15) Uani 1 1 d .
H12 H 1.4047 0.7674 0.8780 0.067 Uiso 1 1 calc R
C13 C 1.2667(5) 0.8959(5) 0.8432(5) 0.0568(15) Uani 1 1 d .
H13 H 1.2939 0.9491 0.8542 0.068 Uiso 1 1 calc R
C14 C 1.1599(5) 0.9296(4) 0.8148(4) 0.0479(12) Uani 1 1 d .
H14 H 1.1128 1.0038 0.8080 0.057 Uiso 1 1 calc R
C15 C 1.1267(4) 0.8506(4) 0.7974(3) 0.0367(10) Uani 1 1 d .
C16 C 1.0213(4) 0.8529(3) 0.7713(3) 0.0305(9) Uani 1 1 d .
C17 C 0.8232(4) 0.9277(4) 0.7667(3) 0.0356(10) Uani 1 1 d .
C18 C 0.7314(5) 1.0236(5) 0.7848(4) 0.0490(12) Uani 1 1 d .
H18 H 0.7494 1.0863 0.7872 0.059 Uiso 1 1 calc R
C19 C 0.6172(5) 1.0291(5) 0.7990(5) 0.0605(16) Uani 1 1 d .
H19 H 0.5575 1.0922 0.8154 0.073 Uiso 1 1 calc R
C20 C 0.5927(5) 0.9403(5) 0.7887(4) 0.0535(14) Uani 1 1 d .
H20 H 0.5150 0.9413 0.7987 0.064 Uiso 1 1 calc R
C21 C 0.6838(4) 0.8458(4) 0.7628(3) 0.0392(10) Uani 1 1 d .
C22 C 0.8001(4) 0.8359(4) 0.7524(3) 0.0356(10) Uani 1 1 d .
C23 C 0.7027(4) 0.6877(4) 0.7090(3) 0.0350(10) Uani 1 1 d .
C24 C 0.6514(4) 0.6149(4) 0.6852(3) 0.0404(11) Uani 1 1 d .
C25 C 0.5386(5) 0.6231(4) 0.6889(4) 0.0491(12) Uani 1 1 d .
H25 H 0.4773 0.6821 0.7105 0.059 Uiso 1 1 calc R
C26 C 0.5174(5) 0.5421(5) 0.6599(4) 0.0555(14) Uani 1 1 d .
H26 H 0.4403 0.5459 0.6607 0.067 Uiso 1 1 calc R
C27 C 0.6074(5) 0.4559(5) 0.6299(5) 0.0582(15) Uani 1 1 d .
H27 H 0.5908 0.4006 0.6115 0.070 Uiso 1 1 calc R
C28 C 0.7208(5) 0.4481(4) 0.6258(4) 0.0484(12) Uani 1 1 d .
H28 H 0.7823 0.3884 0.6055 0.058 Uiso 1 1 calc R
C29 C 0.7414(4) 0.5315(4) 0.6528(3) 0.0392(10) Uani 1 1 d .
C30 C 0.8483(4) 0.5555(4) 0.6504(3) 0.0341(9) Uani 1 1 d .
C31 C 0.8600(4) 0.8427(4) 0.5456(3) 0.0381(10) Uani 1 1 d .
H31 H 0.7854 0.8397 0.5742 0.046 Uiso 1 1 calc R
C32 C 0.8756(5) 0.8941(4) 0.4552(3) 0.0448(12) Uani 1 1 d .
H32 H 0.8129 0.9242 0.4222 0.054 Uiso 1 1 calc R
C33 C 0.9824(5) 0.9010(4) 0.4142(4) 0.0466(12) Uani 1 1 d .
H33 H 0.9946 0.9358 0.3523 0.056 Uiso 1 1 calc R
C34 C 1.0710(5) 0.8573(4) 0.4631(3) 0.0463(12) Uani 1 1 d .
H34 H 1.1455 0.8621 0.4360 0.056 Uiso 1 1 calc R
C35 C 1.0508(4) 0.8055(4) 0.5534(3) 0.0410(11) Uani 1 1 d .
H35 H 1.1126 0.7750 0.5875 0.049 Uiso 1 1 calc R
C36 C 0.8751(4) 0.6711(4) 0.9166(3) 0.0354(10) Uani 1 1 d .
H36 H 0.8773 0.7436 0.9080 0.042 Uiso 1 1 calc R
C37 C 0.8473(4) 0.6194(4) 1.0032(3) 0.0379(10) Uani 1 1 d .
H37 H 0.8306 0.6556 1.0534 0.046 Uiso 1 1 calc R
C38 C 0.8434(4) 0.5143(4) 1.0177(3) 0.0394(10) Uani 1 1 d .
H38 H 0.8210 0.4780 1.0772 0.047 Uiso 1 1 calc R
C39 C 0.8730(4) 0.4630(4) 0.9429(3) 0.0366(10) Uani 1 1 d .
H39 H 0.8744 0.3895 0.9509 0.044 Uiso 1 1 calc R
C40 C 0.9003(4) 0.5193(3) 0.8571(3) 0.0322(9) Uani 1 1 d .
H40 H 0.9204 0.4834 0.8064 0.039 Uiso 1 1 calc R
C41 C 1.0304(8) 0.7903(5) 0.1381(5) 0.079(2) Uani 1 1 d .
C42 C 0.9360(11) 0.7711(5) 0.1918(5) 0.088(3) Uani 1 1 d .
H42 H 0.9410 0.7320 0.2525 0.105 Uiso 1 1 calc R
C43 C 0.8327(9) 0.8068(6) 0.1609(6) 0.088(3) Uani 1 1 d .
H43 H 0.7680 0.7917 0.2011 0.105 Uiso 1 1 calc R
C44 C 0.8185(7) 0.8653(6) 0.0716(5) 0.073(2) Uani 1 1 d .
C45 C 0.9143(6) 0.8842(5) 0.0179(4) 0.0604(16) Uani 1 1 d .
H45 H 0.9097 0.9238 -0.0427 0.072 Uiso 1 1 calc R
C46 C 1.0172(7) 0.8476(4) 0.0489(4) 0.0611(17) Uani 1 1 d .
H46 H 1.0824 0.8614 0.0086 0.073 Uiso 1 1 calc R
C47 C 1.1406(12) 0.7516(7) 0.1738(9) 0.134(5) Uani 1 1 d .
H47A H 1.1332 0.7911 0.2222 0.201 Uiso 1 1 calc R
H47B H 1.2020 0.7650 0.1242 0.201 Uiso 1 1 calc R
H47C H 1.1595 0.6733 0.1985 0.201 Uiso 1 1 calc R
C48 C 0.7055(8) 0.9056(9) 0.0359(8) 0.122(4) Uani 1 1 d .
H48A H 0.6798 0.9856 0.0218 0.183 Uiso 1 1 calc R
H48B H 0.6475 0.8807 0.0824 0.183 Uiso 1 1 calc R
H48C H 0.7158 0.8768 -0.0196 0.183 Uiso 1 1 calc R
C49 C 0.5595(5) 0.0074(5) 0.5610(4) 0.0559(14) Uani 1 1 d .
H49 H 0.6013 0.0112 0.6037 0.067 Uiso 1 1 calc R
C50 C 0.5702(5) 0.0686(5) 0.4733(4) 0.0519(13) Uani 1 1 d .
C51 C 0.5102(5) 0.0588(5) 0.4122(4) 0.0576(15) Uani 1 1 d .
H51 H 0.5171 0.0980 0.3514 0.069 Uiso 1 1 calc R
C52 C 0.6436(6) 0.1443(5) 0.4465(5) 0.0659(17) Uani 1 1 d .
H52A H 0.6801 0.1447 0.3825 0.099 Uiso 1 1 calc R
H52B H 0.7032 0.1187 0.4854 0.099 Uiso 1 1 calc R
H52C H 0.5949 0.2185 0.4543 0.099 Uiso 1 1 calc R
C53 C 0.5595(6) 0.4727(8) 0.9173(5) 0.083(2) Uani 1 1 d .
H53 H 0.6018 0.4552 0.8600 0.099 Uiso 1 1 calc R
C54 C 0.5657(6) 0.5597(8) 0.9455(6) 0.087(3) Uani 1 1 d .
H54 H 0.6117 0.6016 0.9067 0.105 Uiso 1 1 calc R
C55 C 0.5063(6) 0.5899(8) 1.0305(6) 0.086(2) Uani 1 1 d .
C56 C 0.5129(10) 0.6842(11) 1.0621(10) 0.135(4) Uani 1 1 d .
H56A H 0.4359 0.7375 1.0707 0.203 Uiso 1 1 calc R
H56B H 0.5646 0.7184 1.0164 0.203 Uiso 1 1 calc R
H56C H 0.5425 0.6587 1.1201 0.203 Uiso 1 1 calc R
Co1 Co 0.92512(5) 0.70780(4) 0.71738(4) 0.0311(2) Uani 1 1 d .
N1 N 1.0519(3) 0.5827(3) 0.6781(2) 0.0304(8) Uani 1 1 d .
N2 N 1.1975(3) 0.5806(3) 0.7567(2) 0.0358(8) Uani 1 1 d .
N3 N 1.0349(3) 0.7481(3) 0.7559(2) 0.0298(8) Uani 1 1 d .
N4 N 0.9298(3) 0.9356(3) 0.7715(2) 0.0299(8) Uani 1 1 d .
N5 N 0.6393(4) 0.7692(3) 0.7467(3) 0.0420(9) Uani 1 1 d .
N6 N 0.8201(3) 0.6517(3) 0.6832(2) 0.0330(8) Uani 1 1 d .
N7 N 0.9506(3) 0.4907(3) 0.6209(2) 0.0333(8) Uani 1 1 d .
N8 N 0.9465(3) 0.7974(3) 0.5938(3) 0.0357(8) Uani 1 1 d .
N9 N 0.8996(3) 0.6244(3) 0.8423(2) 0.0317(8) Uani 1 1 d .
O1 O 1.0520(3) 0.6012(3) 0.5230(2) 0.0403(8) Uani 1 1 d .
H1 H 1.0555 0.5714 0.4795 0.060 Uiso 1 1 calc R

loop_
_atom_site_aniso_label
_atom_site_aniso_U_11
_atom_site_aniso_U_22
_atom_site_aniso_U_33
_atom_site_aniso_U_23
_atom_site_aniso_U_13
_atom_site_aniso_U_12
C1 0.044(3) 0.036(2) 0.040(3) -0.021(2) 0.001(2) -0.010(2)
C2 0.037(2) 0.030(2) 0.036(2) -0.0112(18) 0.0057(18) -0.0143(18)
C3 0.043(3) 0.031(2) 0.042(3) -0.016(2) 0.001(2) -0.012(2)
C4 0.047(3) 0.030(2) 0.050(3) -0.017(2) 0.002(2) -0.011(2)
C5 0.034(2) 0.036(3) 0.053(3) -0.014(2) 0.000(2) -0.004(2)
C6 0.056(3) 0.034(2) 0.044(3) -0.007(2) -0.006(2) -0.022(2)
C7 0.039(2) 0.026(2) 0.038(2) -0.0111(18) 0.0072(18) -0.0105(18)
C8 0.056(3) 0.024(2) 0.026(2) -0.0098(16) 0.0096(19) -0.021(2)
C9 0.049(3) 0.029(2) 0.0205(19) -0.0058(16) -0.0003(17) -0.0132(19)
C10 0.051(3) 0.030(2) 0.030(2) -0.0097(18) -0.0028(19) -0.013(2)
C11 0.054(3) 0.041(3) 0.052(3) -0.020(2) -0.003(2) -0.016(2)
C12 0.050(3) 0.055(3) 0.075(4) -0.035(3) -0.015(3) -0.012(3)
C13 0.058(3) 0.051(3) 0.076(4) -0.036(3) -0.007(3) -0.021(3)
C14 0.052(3) 0.039(3) 0.054(3) -0.017(2) -0.001(2) -0.015(2)
C15 0.040(2) 0.041(3) 0.032(2) -0.0113(19) 0.0004(18) -0.016(2)
C16 0.046(2) 0.026(2) 0.0193(19) -0.0057(15) 0.0007(16) -0.0139(18)
C17 0.051(3) 0.027(2) 0.031(2) -0.0091(17) -0.0062(19) -0.014(2)
C18 0.044(3) 0.043(3) 0.063(3) -0.017(2) -0.011(2) -0.010(2)
C19 0.049(3) 0.046(3) 0.085(5) -0.036(3) -0.006(3) 0.000(3)
C20 0.054(3) 0.052(3) 0.061(3) -0.028(3) -0.003(3) -0.016(3)
C21 0.050(3) 0.037(2) 0.035(2) -0.0130(19) -0.002(2) -0.017(2)
C22 0.058(3) 0.026(2) 0.024(2) -0.0053(16) -0.0051(19) -0.015(2)
C23 0.040(2) 0.034(2) 0.034(2) -0.0059(18) -0.0054(18) -0.0156(19)
C24 0.055(3) 0.029(2) 0.037(2) -0.0075(19) -0.007(2) -0.012(2)
C25 0.052(3) 0.042(3) 0.057(3) -0.011(2) -0.007(2) -0.020(2)
C26 0.052(3) 0.051(3) 0.073(4) -0.018(3) -0.011(3) -0.022(3)
C27 0.054(3) 0.057(4) 0.078(4) -0.032(3) -0.003(3) -0.027(3)
C28 0.052(3) 0.040(3) 0.059(3) -0.019(2) -0.001(2) -0.019(2)
C29 0.045(3) 0.038(2) 0.038(2) -0.010(2) -0.005(2) -0.017(2)
C30 0.044(3) 0.029(2) 0.032(2) -0.0066(18) -0.0065(18) -0.0150(19)
C31 0.049(3) 0.027(2) 0.035(2) -0.0056(18) -0.006(2) -0.0096(19)
C32 0.063(3) 0.029(2) 0.039(3) -0.004(2) -0.010(2) -0.011(2)
C33 0.073(4) 0.033(2) 0.036(3) -0.002(2) -0.010(2) -0.022(2)
C34 0.062(3) 0.045(3) 0.037(3) -0.010(2) 0.003(2) -0.030(3)
C35 0.051(3) 0.040(3) 0.038(3) -0.012(2) -0.008(2) -0.019(2)
C36 0.051(3) 0.027(2) 0.029(2) -0.0114(17) -0.0027(19) -0.0129(19)
C37 0.050(3) 0.039(2) 0.027(2) -0.0123(18) -0.0020(19) -0.014(2)
C38 0.049(3) 0.042(3) 0.025(2) -0.0010(19) -0.0025(19) -0.019(2)
C39 0.048(3) 0.029(2) 0.034(2) -0.0039(18) -0.0070(19) -0.014(2)
C40 0.046(2) 0.024(2) 0.028(2) -0.0063(16) -0.0048(18) -0.0117(18)
C41 0.148(7) 0.029(3) 0.070(5) -0.015(3) -0.026(5) -0.030(4)
C42 0.183(10) 0.039(3) 0.045(4) -0.008(3) -0.006(5) -0.048(5)
C43 0.135(8) 0.067(5) 0.072(5) -0.034(4) 0.041(5) -0.068(5)
C44 0.096(5) 0.070(4) 0.070(4) -0.043(4) 0.018(4) -0.045(4)
C45 0.100(5) 0.038(3) 0.041(3) -0.017(2) 0.003(3) -0.022(3)
C46 0.096(5) 0.033(3) 0.054(3) -0.020(3) 0.007(3) -0.025(3)
C47 0.217(13) 0.054(5) 0.164(10) -0.026(6) -0.117(10) -0.023(6)
C48 0.101(7) 0.136(9) 0.158(10) -0.105(8) 0.009(6) -0.040(6)
C49 0.052(3) 0.049(3) 0.059(4) -0.013(3) -0.020(3) 0.002(3)
C50 0.042(3) 0.044(3) 0.056(3) -0.015(2) -0.009(2) 0.006(2)
C51 0.059(3) 0.048(3) 0.054(3) -0.009(3) -0.012(3) 0.000(3)
C52 0.065(4) 0.049(3) 0.072(4) -0.002(3) -0.018(3) -0.005(3)
C53 0.057(4) 0.099(6) 0.065(4) 0.014(4) -0.014(3) -0.007(4)
C54 0.050(4) 0.097(6) 0.081(5) 0.029(5) 0.000(3) -0.018(4)
C55 0.056(4) 0.101(6) 0.086(6) 0.017(5) -0.027(4) -0.019(4)
C56 0.099(7) 0.138(10) 0.174(12) -0.025(9) -0.056(8) -0.024(7)
Co1 0.0497(4) 0.0229(3) 0.0220(3) -0.0084(2) 0.0004(2) -0.0138(3)
N1 0.038(2) 0.0279(18) 0.0278(18) -0.0101(14) 0.0017(15) -0.0140(15)
N2 0.053(2) 0.0263(18) 0.0273(18) -0.0053(15) -0.0019(16) -0.0140(17)
N3 0.040(2) 0.0238(17) 0.0257(17) -0.0080(14) -0.0017(14) -0.0104(15)
N4 0.041(2) 0.0211(17) 0.0265(18) -0.0051(13) -0.0036(14) -0.0097(15)
N5 0.056(3) 0.035(2) 0.039(2) -0.0123(17) -0.0005(18) -0.0190(19)
N6 0.056(2) 0.0214(17) 0.0233(17) -0.0055(13) -0.0069(16) -0.0132(16)
N7 0.054(2) 0.0259(18) 0.0235(17) -0.0092(14) -0.0019(15) -0.0155(16)
N8 0.048(2) 0.0306(19) 0.0328(19) -0.0130(15) 0.0001(16) -0.0171(17)
N9 0.046(2) 0.0239(17) 0.0256(18) -0.0075(14) -0.0010(15) -0.0125(15)
O1 0.058(2) 0.0345(17) 0.0299(16) -0.0096(13) -0.0019(14) -0.0166(15)

loop_
_atom_type_symbol
_atom_type_description
_atom_type_scat_dispersion_real
_atom_type_scat_dispersion_imag
_atom_type_scat_source
C C 0.0033 0.0016 'International Tables Vol C Tables 4.2.6.8 and 6.1.1.4'
H H 0.0000 0.0000 'International Tables Vol C Tables 4.2.6.8 and 6.1.1.4'
N N 0.0061 0.0033 'International Tables Vol C Tables 4.2.6.8 and 6.1.1.4'
O O 0.0106 0.0060 'International Tables Vol C Tables 4.2.6.8 and 6.1.1.4'
Co Co 0.3494 0.9721 'International Tables Vol C Tables 4.2.6.8 and 6.1.1.4'

loop_
_geom_angle_atom_site_label_1
_geom_angle_atom_site_label_2
_geom_angle_atom_site_label_3
_geom_angle
_geom_angle_site_symmetry_1
_geom_angle_site_symmetry_3
N7 C1 O1 108.9(4) . .
N7 C1 N1 115.7(4) . .
O1 C1 N1 104.5(3) . .
N7 C1 C2 112.5(4) . .
O1 C1 C2 111.8(4) . .
N1 C1 C2 103.1(4) . .
C7 C2 C3 121.1(4) . .
C7 C2 C1 108.7(4) . .
C3 C2 C1 130.1(4) . .
C2 C3 C4 116.9(5) . .
C2 C3 H3 121.6 . .
C4 C3 H3 121.6 . .
C5 C4 C3 121.9(4) . .
C5 C4 H4 119.1 . .
C3 C4 H4 119.1 . .
C4 C5 C6 120.9(5) . .
C4 C5 H5 119.6 . .
C6 C5 H5 119.6 . .
C7 C6 C5 116.6(5) . .
C7 C6 H6 121.7 . .
C5 C6 H6 121.7 . .
C2 C7 C6 122.7(4) . .
C2 C7 C8 105.6(4) . .
C6 C7 C8 131.7(5) . .
N1 C8 N2 129.7(4) . .
N1 C8 C7 111.9(4) . .
N2 C8 C7 118.3(4) . .
N2 C9 N3 130.2(4) . .
N2 C9 C10 119.8(4) . .
N3 C9 C10 109.9(4) . .
C11 C10 C15 122.1(4) . .
C11 C10 C9 131.3(4) . .
C15 C10 C9 106.6(4) . .
C10 C11 C12 116.5(5) . .
C10 C11 H11 121.7 . .
C12 C11 H11 121.7 . .
C13 C12 C11 121.0(5) . .
C13 C12 H12 119.5 . .
C11 C12 H12 119.5 . .
C12 C13 C14 122.0(5) . .
C12 C13 H13 119.0 . .
C14 C13 H13 119.0 . .
C15 C14 C13 116.5(5) . .
C15 C14 H14 121.7 . .
C13 C14 H14 121.7 . .
C14 C15 C10 121.7(5) . .
C14 C15 C16 132.3(5) . .
C10 C15 C16 106.0(4) . .
N4 C16 N3 127.3(4) . .
N4 C16 C15 123.5(4) . .
N3 C16 C15 109.0(4) . .
N4 C17 C18 111.7(4) . .
N4 C17 C22 127.7(4) . .
C18 C17 C22 120.5(4) . .
C19 C18 C17 122.6(5) . .
C19 C18 H18 118.7 . .
C17 C18 H18 118.7 . .
C20 C19 C18 117.7(5) . .
C20 C19 H19 121.1 . .
C18 C19 H19 121.1 . .
C19 C20 C21 120.6(5) . .
C19 C20 H20 119.7 . .
C21 C20 H20 119.7 . .
C22 C21 N5 126.0(4) . .
C22 C21 C20 122.8(4) . .
N5 C21 C20 111.2(4) . .
C21 C22 C17 115.4(4) . .
C21 C22 Co1 123.3(3) . .
C17 C22 Co1 121.3(4) . .
N5 C23 N6 130.0(4) . .
N5 C23 C24 120.9(4) . .
N6 C23 C24 109.1(4) . .
C25 C24 C29 122.3(5) . .
C25 C24 C23 131.0(5) . .
C29 C24 C23 106.7(4) . .
C24 C25 C26 117.6(5) . .
C24 C25 H25 121.2 . .
C26 C25 H25 121.2 . .
C27 C26 C25 120.6(5) . .
C27 C26 H26 119.7 . .
C25 C26 H26 119.7 . .
C28 C27 C26 121.7(5) . .
C28 C27 H27 119.1 . .
C26 C27 H27 119.1 . .
C27 C28 C29 117.3(5) . .
C27 C28 H28 121.4 . .
C29 C28 H28 121.4 . .
C24 C29 C28 120.5(5) . .
C24 C29 C30 107.0(4) . .
C28 C29 C30 132.5(5) . .
N7 C30 N6 129.2(4) . .
N7 C30 C29 121.8(4) . .
N6 C30 C29 109.0(4) . .
N8 C31 C32 122.2(5) . .
N8 C31 H31 118.9 . .
C32 C31 H31 118.9 . .
C33 C32 C31 119.2(5) . .
C33 C32 H32 120.4 . .
C31 C32 H32 120.4 . .
C34 C33 C32 119.3(5) . .
C34 C33 H33 120.3 . .
C32 C33 H33 120.3 . .
C33 C34 C35 119.0(5) . .
C33 C34 H34 120.5 . .
C35 C34 H34 120.5 . .
N8 C35 C34 122.0(5) . .
N8 C35 H35 119.0 . .
C34 C35 H35 119.0 . .
N9 C36 C37 123.2(4) . .
N9 C36 H36 118.4 . .
C37 C36 H36 118.4 . .
C36 C37 C38 119.6(4) . .
C36 C37 H37 120.2 . .
C38 C37 H37 120.2 . .
C37 C38 C39 118.2(4) . .
C37 C38 H38 120.9 . .
C39 C38 H38 120.9 . .
C40 C39 C38 119.5(4) . .
C40 C39 H39 120.3 . .
C38 C39 H39 120.3 . .
N9 C40 C39 122.4(4) . .
N9 C40 H40 118.8 . .
C39 C40 H40 118.8 . .
C42 C41 C46 116.4(8) . .
C42 C41 C47 120.1(9) . .
C46 C41 C47 123.6(9) . .
C41 C42 C43 121.3(7) . .
C41 C42 H42 119.3 . .
C43 C42 H42 119.3 . .
C42 C43 C44 122.7(7) . .
C42 C43 H43 118.7 . .
C44 C43 H43 118.7 . .
C45 C44 C43 115.5(8) . .
C45 C44 C48 120.8(8) . .
C43 C44 C48 123.6(8) . .
C44 C45 C46 121.5(7) . .
C44 C45 H45 119.3 . .
C46 C45 H45 119.3 . .
C45 C46 C41 122.6(7) . .
C45 C46 H46 118.7 . .
C41 C46 H46 118.7 . .
C41 C47 H47A 109.5 . .
C41 C47 H47B 109.5 . .
H47A C47 H47B 109.5 . .
C41 C47 H47C 109.5 . .
H47A C47 H47C 109.5 . .
H47B C47 H47C 109.5 . .
C44 C48 H48A 109.5 . .
C44 C48 H48B 109.5 . .
H48A C48 H48B 109.5 . .
C44 C48 H48C 109.5 . .
H48A C48 H48C 109.5 . .
H48B C48 H48C 109.5 . .
C51 C49 C50 122.0(6) 2_656 .
C51 C49 H49 119.0 2_656 .
C50 C49 H49 119.0 . .
C51 C50 C49 117.4(6) . .
C51 C50 C52 121.5(6) . .
C49 C50 C52 121.1(6) . .
C49 C51 C50 120.6(6) 2_656 .
C49 C51 H51 119.7 2_656 .
C50 C51 H51 119.7 . .
C50 C52 H52A 109.5 . .
C50 C52 H52B 109.5 . .
H52A C52 H52B 109.5 . .
C50 C52 H52C 109.5 . .
H52A C52 H52C 109.5 . .
H52B C52 H52C 109.5 . .
C54 C53 C55 121.4(9) . 2_667
C54 C53 H53 119.3 . .
C55 C53 H53 119.3 2_667 .
C53 C54 C55 122.5(8) . .
C53 C54 H54 118.7 . .
C55 C54 H54 118.7 . .
C53 C55 C54 116.0(9) 2_667 .
C53 C55 C56 121.0(10) 2_667 .
C54 C55 C56 123.0(9) . .
C55 C56 H56A 109.5 . .
C55 C56 H56B 109.5 . .
H56A C56 H56B 109.5 . .
C55 C56 H56C 109.5 . .
H56A C56 H56C 109.5 . .
H56B C56 H56C 109.5 . .
N3 Co1 N6 174.34(15) . .
N3 Co1 C22 92.04(18) . .
N6 Co1 C22 92.24(18) . .
N3 Co1 N1 87.74(15) . .
N6 Co1 N1 88.11(15) . .
C22 Co1 N1 177.93(16) . .
N3 Co1 N9 87.67(15) . .
N6 Co1 N9 88.60(15) . .
C22 Co1 N9 90.36(16) . .
N1 Co1 N9 91.70(15) . .
N3 Co1 N8 91.87(15) . .
N6 Co1 N8 92.03(15) . .
C22 Co1 N8 87.26(17) . .
N1 Co1 N8 90.68(15) . .
N9 Co1 N8 177.56(15) . .
C8 N1 C1 109.9(4) . .
C8 N1 Co1 126.3(3) . .
C1 N1 Co1 123.8(3) . .
C9 N2 C8 115.8(4) . .
C9 N3 C16 108.0(4) . .
C9 N3 Co1 125.8(3) . .
C16 N3 Co1 126.2(3) . .
C16 N4 C17 121.9(4) . .
C23 N5 C21 122.4(4) . .
C23 N6 C30 107.9(4) . .
C23 N6 Co1 123.5(3) . .
C30 N6 Co1 126.9(3) . .
C30 N7 C1 119.9(4) . .
C31 N8 C35 118.2(4) . .
C31 N8 Co1 120.8(3) . .
C35 N8 Co1 120.7(3) . .
C36 N9 C40 117.0(4) . .
C36 N9 Co1 121.4(3) . .
C40 N9 Co1 121.5(3) . .
C1 O1 H1 109.5 . .

loop_
_geom_bond_atom_site_label_1
_geom_bond_atom_site_label_2
_geom_bond_distance
_geom_bond_site_symmetry_2
C1 N7 1.405(6) .
C1 O1 1.446(6) .
C1 N1 1.496(5) .
C1 C2 1.515(7) .
C2 C7 1.385(7) .
C2 C3 1.393(6) .
C3 C4 1.400(7) .
C3 H3 0.9500 .
C4 C5 1.389(7) .
C4 H4 0.9500 .
C5 C6 1.407(7) .
C5 H5 0.9500 .
C6 C7 1.385(7) .
C6 H6 0.9500 .
C7 C8 1.501(6) .
C8 N1 1.282(6) .
C8 N2 1.375(6) .
C9 N2 1.334(6) .
C9 N3 1.353(6) .
C9 C10 1.470(6) .
C10 C11 1.357(7) .
C10 C15 1.412(7) .
C11 C12 1.406(7) .
C11 H11 0.9500 .
C12 C13 1.384(8) .
C12 H12 0.9500 .
C13 C14 1.395(8) .
C13 H13 0.9500 .
C14 C15 1.361(7) .
C14 H14 0.9500 .
C15 C16 1.459(6) .
C16 N4 1.282(6) .
C16 N3 1.416(5) .
C17 N4 1.401(6) .
C17 C18 1.423(7) .
C17 C22 1.427(6) .
C18 C19 1.379(8) .
C18 H18 0.9500 .
C19 C20 1.375(8) .
C19 H19 0.9500 .
C20 C21 1.439(7) .
C20 H20 0.9500 .
C21 C22 1.396(7) .
C21 N5 1.416(6) .
C22 Co1 1.958(5) .
C23 N5 1.278(6) .
C23 N6 1.375(6) .
C23 C24 1.487(6) .
C24 C25 1.373(8) .
C24 C29 1.373(7) .
C25 C26 1.387(7) .
C25 H25 0.9500 .
C26 C27 1.382(8) .
C26 H26 0.9500 .
C27 C28 1.381(8) .
C27 H27 0.9500 .
C28 C29 1.396(7) .
C28 H28 0.9500 .
C29 C30 1.478(6) .
C30 N7 1.320(6) .
C30 N6 1.389(5) .
C31 N8 1.335(6) .
C31 C32 1.387(7) .
C31 H31 0.9500 .
C32 C33 1.368(8) .
C32 H32 0.9500 .
C33 C34 1.364(8) .
C33 H33 0.9500 .
C34 C35 1.394(7) .
C34 H34 0.9500 .
C35 N8 1.343(6) .
C35 H35 0.9500 .
C36 N9 1.351(5) .
C36 C37 1.364(6) .
C36 H36 0.9500 .
C37 C38 1.378(7) .
C37 H37 0.9500 .
C38 C39 1.387(7) .
C38 H38 0.9500 .
C39 C40 1.375(6) .
C39 H39 0.9500 .
C40 N9 1.357(5) .
C40 H40 0.9500 .
C41 C42 1.344(13) .
C41 C46 1.407(9) .
C41 C47 1.482(13) .
C42 C43 1.371(13) .
C42 H42 0.9500 .
C43 C44 1.414(12) .
C43 H43 0.9500 .
C44 C45 1.358(9) .
C44 C48 1.512(13) .
C45 C46 1.366(10) .
C45 H45 0.9500 .
C46 H46 0.9500 .
C47 H47A 0.9800 .
C47 H47B 0.9800 .
C47 H47C 0.9800 .
C48 H48A 0.9800 .
C48 H48B 0.9800 .
C48 H48C 0.9800 .
C49 C51 1.383(9) 2_656
C49 C50 1.392(9) .
C49 H49 0.9500 .
C50 C51 1.386(8) .
C50 C52 1.521(9) .
C51 C49 1.383(9) 2_656
C51 H51 0.9500 .
C52 H52A 0.9800 .
C52 H52B 0.9800 .
C52 H52C 0.9800 .
C53 C54 1.364(13) .
C53 C55 1.366(11) 2_667
C53 H53 0.9500 .
C54 C55 1.416(13) .
C54 H54 0.9500 .
C55 C53 1.366(11) 2_667
C55 C56 1.486(15) .
C56 H56A 0.9800 .
C56 H56B 0.9800 .
C56 H56C 0.9800 .
Co1 N3 1.897(4) .
Co1 N6 1.946(4) .
Co1 N1 1.963(4) .
Co1 N9 1.979(4) .
Co1 N8 1.988(4) .
O1 H1 0.8400 .
